data_7714744
loop_
_publ_author_name
'Galimova, Milyausha F.'
'Zueva, Ekaterina M.'
'Petrova, Maria M.'
'Dobrynin, Alexey B.'
'Kolesnikov, Ilya E.'
'Musina, Elvira I.'
'Musin, Rustem R.'
'Karasik, Andrey A.'
'Sinyashin, Oleg G.'

_publ_section_title
;
 Design of luminescent complexes with different
 Cu<sub>4</sub>I<sub>4</sub> cores based on pyridyl phenoxarsines.
;
_journal_issue 3
_journal_name_full 'Dalton transactions (Cambridge, England : 2003)'
_journal_page_first 1087
_journal_page_last 1098
_journal_paper_doi 10.1039/d3dt03273f
_journal_volume 53
_journal_year 2024
_chemical_formula_sum 'C56 H45 As3 Cu4 I4 N4 O6'
_chemical_formula_weight 1856.48
_chemical_name_systematic
'Tetra-\m3-iodo-tetrakis[(\h1-As)-2-methoxy-6-(10H-phenoxarsinin-10-yl)pyridine]-tetracopper (I)'
_space_group_crystal_system monoclinic
_space_group_IT_number 14
_space_group_name_Hall '-P 2ybc'
_space_group_name_H-M_alt 'P 1 21/c 1'
_atom_sites_solution_hydrogens geom
_audit_creation_method SHELXL-2014/7
_audit_update_record
;
2023-07-10 deposited with the CCDC.	2023-12-05 downloaded from the CCDC.
;
_cell_angle_alpha 90
_cell_angle_beta 109.356(3)
_cell_angle_gamma 90
_cell_formula_units_Z 4
_cell_length_a 21.9973(18)
_cell_length_b 16.6381(12)
_cell_length_c 17.2785(13)
_cell_measurement_reflns_used 9562
_cell_measurement_temperature 100(2)
_cell_measurement_theta_max 30.14
_cell_measurement_theta_min 2.30
_cell_volume 5966.4(8)
_computing_cell_refinement 'Bruker SAINT'
_computing_data_collection 'Bruker APEX2'
_computing_data_reduction 'Bruker SAINT'
_computing_molecular_graphics 'Bruker SHELXTL'
_computing_publication_material 'Bruker SHELXTL'
_computing_structure_refinement 'SHELXL-2014/7 (Sheldrick, 2014)'
_computing_structure_solution 'SHELXS-97 (Sheldrick 2008)'
_diffrn_ambient_temperature 100(2)
_diffrn_measured_fraction_theta_full 0.999
_diffrn_measured_fraction_theta_max 0.995
_diffrn_measurement_device_type 'Bruker APEX-II CCD'
_diffrn_measurement_method '\f and \w scans'
_diffrn_radiation_type MoK\a
_diffrn_radiation_wavelength 0.71073
_diffrn_reflns_av_R_equivalents 0.0961
_diffrn_reflns_av_unetI/netI 0.0398
_diffrn_reflns_Laue_measured_fraction_full 0.999
_diffrn_reflns_Laue_measured_fraction_max 0.995
_diffrn_reflns_limit_h_max 31
_diffrn_reflns_limit_h_min -31
_diffrn_reflns_limit_k_max 23
_diffrn_reflns_limit_k_min -23
_diffrn_reflns_limit_l_max 24
_diffrn_reflns_limit_l_min -24
_diffrn_reflns_number 236865
_diffrn_reflns_point_group_measured_fraction_full 0.999
_diffrn_reflns_point_group_measured_fraction_max 0.995
_diffrn_reflns_theta_full 25.242
_diffrn_reflns_theta_max 30.609
_diffrn_reflns_theta_min 1.569
_exptl_absorpt_coefficient_mu 5.179
_exptl_absorpt_correction_T_max 0.7461
_exptl_absorpt_correction_T_min 0.5535
_exptl_absorpt_correction_type multi-scan
_exptl_absorpt_process_details SADABS
_exptl_crystal_colour colorless
_exptl_crystal_density_diffrn 2.067
_exptl_crystal_description prismatic
_exptl_crystal_F_000 3536
_exptl_crystal_preparation Luminescent
_exptl_crystal_size_max 0.1
_exptl_crystal_size_mid 0.09
_exptl_crystal_size_min 0.07
_refine_diff_density_max 4.776
_refine_diff_density_min -1.651
_refine_diff_density_rms 0.375
_refine_ls_extinction_method none
_refine_ls_goodness_of_fit_ref 1.196
_refine_ls_hydrogen_treatment constr
_refine_ls_matrix_type full
_refine_ls_number_parameters 698
_refine_ls_number_reflns 18284
_refine_ls_number_restraints 0
_refine_ls_restrained_S_all 1.196
_refine_ls_R_factor_all 0.0875
_refine_ls_R_factor_gt 0.0793
_refine_ls_shift/su_max 0.000
_refine_ls_shift/su_mean 0.000
_refine_ls_structure_factor_coef Fsqd
_refine_ls_weighting_details 'w=1/[\s^2^(Fo^2^)+(0.0002P)^2^+370.1436P] where P=(Fo^2^+2Fc^2^)/3'
_refine_ls_weighting_scheme calc
_refine_ls_wR_factor_gt 0.2119
_refine_ls_wR_factor_ref 0.2153
_reflns_Friedel_coverage 0.000
_reflns_number_gt 16037
_reflns_number_total 18284
_reflns_threshold_expression 'I > 2\s(I)'
_cod_data_source_file d3dt03273f2.cif
_cod_data_source_block Mliya104_0ma
_cod_depositor_comments 'Adding full bibliography for 7714737--7714744.cif.'
_cod_original_sg_symbol_H-M 'P 21/c'
_cod_database_code 7714744
_shelx_shelxl_version_number 2014/7
_shelx_space_group_comment
;
The symmetry employed for this shelxl refinement is uniquely defined
by the following loop, which should always be used as a source of
symmetry information in preference to the above space-group names.
They are only intended as comments.
;

loop_
_space_group_symop_operation_xyz
'x, y, z'
'-x, y+1/2, -z+1/2'
'-x, -y, -z'
'x, -y-1/2, z-1/2'

loop_
_atom_site_label
_atom_site_type_symbol
_atom_site_fract_x
_atom_site_fract_y
_atom_site_fract_z
_atom_site_U_iso_or_equiv
_atom_site_adp_type
_atom_site_occupancy
_atom_site_site_symmetry_order
_atom_site_calc_flag
_atom_site_refinement_flags_posn
_atom_site_refinement_flags_adp
_atom_site_refinement_flags_occupancy
_atom_site_disorder_assembly
_atom_site_disorder_group
As1 As 0.20548(6) 0.51927(7) 0.42409(7) 0.0155(2) Uani 1 1 d . . . . .
As2 As 0.17217(5) 0.51200(6) 0.77240(7) 0.0133(2) Uani 1 1 d . . . . .
As3 As 0.46362(5) 0.49562(6) 0.75657(7) 0.0140(2) Uani 1 1 d . . . . .
C1 C 0.1236(6) 0.5734(7) 0.3982(7) 0.019(2) Uani 1 1 d . . . . .
C2 C 0.1055(6) 0.6101(7) 0.4605(8) 0.020(2) Uani 1 1 d . . . . .
H2 H 0.1330 0.6061 0.5159 0.024 Uiso 1 1 calc R U . . .
C3 C 0.0481(6) 0.6519(7) 0.4419(8) 0.024(2) Uani 1 1 d . . . . .
H3 H 0.0363 0.6771 0.4841 0.029 Uiso 1 1 calc R U . . .
C4 C 0.0083(6) 0.6568(8) 0.3615(9) 0.029(3) Uani 1 1 d . . . . .
H4 H -0.0310 0.6857 0.3491 0.035 Uiso 1 1 calc R U . . .
C5 C 0.0240(6) 0.6207(8) 0.2976(9) 0.028(3) Uani 1 1 d . . . . .
H5 H -0.0031 0.6262 0.2422 0.033 Uiso 1 1 calc R U . . .
C6 C 0.0815(6) 0.5756(7) 0.3184(9) 0.024(2) Uani 1 1 d . . . . .
C7 C 0.1288(6) 0.4712(7) 0.2602(7) 0.020(2) Uani 1 1 d . . . . .
C8 C 0.1134(7) 0.4244(8) 0.1893(9) 0.028(3) Uani 1 1 d . . . . .
H8 H 0.0781 0.4383 0.1422 0.033 Uiso 1 1 calc R U . . .
C9 C 0.1507(8) 0.3572(8) 0.1889(10) 0.034(3) Uani 1 1 d . . . . .
H9 H 0.1393 0.3240 0.1415 0.040 Uiso 1 1 calc R U . . .
C10 C 0.2034(7) 0.3374(8) 0.2551(8) 0.026(3) Uani 1 1 d . . . . .
H10 H 0.2296 0.2926 0.2530 0.032 Uiso 1 1 calc R U . . .
C11 C 0.2177(6) 0.3847(7) 0.3253(7) 0.018(2) Uani 1 1 d . . . . .
H11 H 0.2528 0.3698 0.3724 0.021 Uiso 1 1 calc R U . . .
C12 C 0.1824(6) 0.4526(7) 0.3291(7) 0.019(2) Uani 1 1 d . . . . .
C13 C 0.2570(6) 0.6004(7) 0.3919(7) 0.018(2) Uani 1 1 d . . . . .
C14 C 0.3195(7) 0.6131(8) 0.4395(9) 0.027(3) Uani 1 1 d . . . . .
H14 H 0.3387 0.5832 0.4883 0.032 Uiso 1 1 calc R U . . .
C15 C 0.3549(7) 0.6726(8) 0.4134(9) 0.027(3) Uani 1 1 d . . . . .
H15 H 0.3990 0.6824 0.4437 0.033 Uiso 1 1 calc R U . . .
C16 C 0.3246(8) 0.7150(8) 0.3444(9) 0.032(3) Uani 1 1 d . . . . .
H16 H 0.3466 0.7556 0.3255 0.039 Uiso 1 1 calc R U . . .
C17 C 0.2611(7) 0.6977(7) 0.3025(8) 0.025(3) Uani 1 1 d . . . . .
C18 C 0.1684(9) 0.7221(10) 0.1885(9) 0.042(4) Uani 1 1 d . . . . .
H18A H 0.1676 0.6725 0.1576 0.062 Uiso 1 1 calc R U . . .
H18B H 0.1494 0.7660 0.1503 0.062 Uiso 1 1 calc R U . . .
H18C H 0.1435 0.7143 0.2256 0.062 Uiso 1 1 calc R U . . .
C21 C 0.0914(5) 0.5622(7) 0.7148(7) 0.017(2) Uani 1 1 d . . . . .
C22 C 0.0559(6) 0.5378(7) 0.6349(7) 0.019(2) Uani 1 1 d . . . . .
H22 H 0.0737 0.4992 0.6079 0.023 Uiso 1 1 calc R U . . .
C23 C -0.0039(6) 0.5689(8) 0.5952(7) 0.021(2) Uani 1 1 d . . . . .
H23 H -0.0267 0.5527 0.5406 0.025 Uiso 1 1 calc R U . . .
C24 C -0.0314(6) 0.6232(8) 0.6335(8) 0.023(2) Uani 1 1 d . . . . .
H24 H -0.0738 0.6425 0.6064 0.028 Uiso 1 1 calc R U . . .
C25 C 0.0029(6) 0.6499(8) 0.7117(8) 0.025(2) Uani 1 1 d . . . . .
H25 H -0.0155 0.6885 0.7378 0.030 Uiso 1 1 calc R U . . .
C26 C 0.0639(6) 0.6203(6) 0.7518(7) 0.018(2) Uani 1 1 d . . . . .
C27 C 0.1589(6) 0.6471(7) 0.8704(7) 0.020(2) Uani 1 1 d . . . . .
C28 C 0.1795(6) 0.7014(8) 0.9346(7) 0.025(3) Uani 1 1 d . . . . .
H28 H 0.1498 0.7373 0.9457 0.031 Uiso 1 1 calc R U . . .
C29 C 0.2441(7) 0.7027(8) 0.9823(8) 0.027(3) Uani 1 1 d . . . . .
H29 H 0.2584 0.7395 1.0268 0.033 Uiso 1 1 calc R U . . .
C30 C 0.2883(6) 0.6512(8) 0.9664(8) 0.025(2) Uani 1 1 d . . . . .
H30 H 0.3322 0.6525 1.0005 0.030 Uiso 1 1 calc R U . . .
C31 C 0.2687(6) 0.5983(8) 0.9015(8) 0.024(2) Uani 1 1 d . . . . .
H31 H 0.2992 0.5657 0.8880 0.028 Uiso 1 1 calc R U . . .
C32 C 0.2023(6) 0.5935(7) 0.8551(7) 0.020(2) Uani 1 1 d . . . . .
C33 C 0.1445(5) 0.4347(7) 0.8383(7) 0.018(2) Uani 1 1 d . . . . .
C34 C 0.1522(6) 0.3524(7) 0.8310(8) 0.021(2) Uani 1 1 d . . . . .
H34 H 0.1701 0.3308 0.7923 0.026 Uiso 1 1 calc R U . . .
C35 C 0.1321(6) 0.3026(8) 0.8841(8) 0.026(3) Uani 1 1 d . . . . .
H35 H 0.1377 0.2461 0.8830 0.031 Uiso 1 1 calc R U . . .
C36 C 0.1047(7) 0.3350(8) 0.9370(9) 0.030(3) Uani 1 1 d . . . . .
H36 H 0.0894 0.3017 0.9713 0.036 Uiso 1 1 calc R U . . .
C37 C 0.0997(7) 0.4182(9) 0.9396(8) 0.028(3) Uani 1 1 d . . . . .
C38 C 0.0768(9) 0.5363(9) 1.0005(10) 0.038(4) Uani 1 1 d . . . . .
H38A H 0.1219 0.5535 1.0213 0.057 Uiso 1 1 calc R U . . .
H38B H 0.0549 0.5532 1.0388 0.057 Uiso 1 1 calc R U . . .
H38C H 0.0555 0.5608 0.9467 0.057 Uiso 1 1 calc R U . . .
C41 C 0.4817(5) 0.5615(7) 0.8530(7) 0.0163(19) Uani 1 1 d . . . . .
C42 C 0.4457(5) 0.5515(7) 0.9060(7) 0.018(2) Uani 1 1 d . . . . .
H42 H 0.4120 0.5128 0.8929 0.022 Uiso 1 1 calc R U . . .
C43 C 0.4583(6) 0.5969(8) 0.9768(8) 0.024(2) Uani 1 1 d . . . . .
H43 H 0.4338 0.5890 1.0124 0.029 Uiso 1 1 calc R U . . .
C44 C 0.5073(7) 0.6542(8) 0.9952(8) 0.029(3) Uani 1 1 d . . . . .
H44 H 0.5163 0.6858 1.0435 0.034 Uiso 1 1 calc R U . . .
C45 C 0.5434(6) 0.6655(7) 0.9423(8) 0.024(2) Uani 1 1 d . . . . .
H45 H 0.5765 0.7048 0.9542 0.029 Uiso 1 1 calc R U . . .
C46 C 0.5297(6) 0.6180(7) 0.8721(8) 0.020(2) Uani 1 1 d . . . . .
C47 C 0.5508(6) 0.6198(7) 0.7434(7) 0.018(2) Uani 1 1 d . . . . .
C48 C 0.5852(6) 0.6636(7) 0.7029(8) 0.022(2) Uani 1 1 d . . . . .
H48 H 0.6188 0.6985 0.7332 0.026 Uiso 1 1 calc R U . . .
C49 C 0.5710(6) 0.6567(7) 0.6201(8) 0.021(2) Uani 1 1 d . . . . .
H49 H 0.5943 0.6877 0.5933 0.025 Uiso 1 1 calc R U . . .
C50 C 0.5226(6) 0.6048(8) 0.5743(8) 0.023(2) Uani 1 1 d . . . . .
H50 H 0.5129 0.6002 0.5166 0.028 Uiso 1 1 calc R U . . .
C51 C 0.4891(5) 0.5598(7) 0.6147(7) 0.018(2) Uani 1 1 d . . . . .
H51 H 0.4566 0.5235 0.5844 0.021 Uiso 1 1 calc R U . . .
C52 C 0.5025(5) 0.5673(6) 0.6991(7) 0.017(2) Uani 1 1 d . . . . .
C53 C 0.5326(5) 0.4159(6) 0.7896(7) 0.0156(19) Uani 1 1 d . . . . .
C54 C 0.5195(6) 0.3366(7) 0.8016(7) 0.020(2) Uani 1 1 d . . . . .
H54 H 0.4770 0.3202 0.7966 0.024 Uiso 1 1 calc R U . . .
C55 C 0.5700(6) 0.2805(7) 0.8212(8) 0.022(2) Uani 1 1 d . . . . .
H55 H 0.5626 0.2258 0.8309 0.026 Uiso 1 1 calc R U . . .
C56 C 0.6313(6) 0.3068(7) 0.8261(8) 0.021(2) Uani 1 1 d . . . . .
H56 H 0.6667 0.2705 0.8389 0.025 Uiso 1 1 calc R U . . .
C57 C 0.6392(5) 0.3877(6) 0.8117(7) 0.0163(19) Uani 1 1 d . . . . .
C58 C 0.7046(6) 0.4858(7) 0.7773(9) 0.025(2) Uani 1 1 d . . . . .
H58A H 0.6795 0.4826 0.7188 0.038 Uiso 1 1 calc R U . . .
H58B H 0.7501 0.4947 0.7841 0.038 Uiso 1 1 calc R U . . .
H58C H 0.6886 0.5304 0.8022 0.038 Uiso 1 1 calc R U . . .
C61 C 0.2836(6) 0.1491(7) 0.5758(7) 0.021(2) Uani 1 1 d . . . . .
C62 C 0.2868(8) 0.0747(9) 0.5298(10) 0.035(3) Uani 1 1 d . . . . .
H62A H 0.2933 0.0890 0.4780 0.052 Uiso 1 1 calc R U . . .
H62B H 0.2465 0.0446 0.5182 0.052 Uiso 1 1 calc R U . . .
H62C H 0.3229 0.0414 0.5627 0.052 Uiso 1 1 calc R U . . .
Cu1 Cu 0.28341(7) 0.32145(8) 0.64258(9) 0.0180(3) Uani 1 1 d . . . . .
Cu2 Cu 0.35706(7) 0.45202(8) 0.69251(9) 0.0169(3) Uani 1 1 d . . . . .
Cu3 Cu 0.23706(7) 0.45872(8) 0.70050(8) 0.0157(3) Uani 1 1 d . . . . .
Cu4 Cu 0.25290(7) 0.46067(8) 0.55404(8) 0.0172(3) Uani 1 1 d . . . . .
I1 I 0.32487(3) 0.36027(4) 0.80159(4) 0.01452(13) Uani 1 1 d . . . . .
I2 I 0.28897(4) 0.58752(4) 0.65660(5) 0.01771(14) Uani 1 1 d . . . . .
I3 I 0.16138(3) 0.36671(4) 0.57924(4) 0.01562(13) Uani 1 1 d . . . . .
I4 I 0.35739(4) 0.37589(4) 0.55719(5) 0.01813(14) Uani 1 1 d . . . . .
N1 N 0.2263(5) 0.6424(6) 0.3244(6) 0.0202(19) Uani 1 1 d . . . . .
N21 N 0.1188(5) 0.4682(6) 0.8933(6) 0.0196(19) Uani 1 1 d . . . . .
N41 N 0.5910(5) 0.4428(6) 0.7939(6) 0.0161(17) Uani 1 1 d . . . . .
N60 N 0.2822(5) 0.2059(6) 0.6103(6) 0.0184(18) Uani 1 1 d . . . . .
O1 O 0.0898(4) 0.5384(6) 0.2520(5) 0.0238(18) Uani 1 1 d . . . . .
O17 O 0.2326(6) 0.7416(6) 0.2345(6) 0.035(2) Uani 1 1 d . . . . .
O21 O 0.0936(5) 0.6497(6) 0.8296(5) 0.0261(19) Uani 1 1 d . . . . .
O37 O 0.0738(5) 0.4498(7) 0.9926(7) 0.035(2) Uani 1 1 d . . . . .
O41 O 0.5690(4) 0.6336(5) 0.8259(5) 0.0213(17) Uani 1 1 d . . . . .
O57 O 0.6979(4) 0.4117(6) 0.8169(6) 0.0249(18) Uani 1 1 d . . . . .

loop_
_atom_site_aniso_label
_atom_site_aniso_U_11
_atom_site_aniso_U_22
_atom_site_aniso_U_33
_atom_site_aniso_U_23
_atom_site_aniso_U_13
_atom_site_aniso_U_12
As1 0.0203(5) 0.0126(5) 0.0154(5) 0.0018(4) 0.0084(4) 0.0014(4)
As2 0.0160(5) 0.0113(4) 0.0144(5) 0.0002(4) 0.0074(4) 0.0018(4)
As3 0.0137(5) 0.0114(5) 0.0183(5) -0.0015(4) 0.0070(4) -0.0021(4)
C1 0.023(5) 0.015(5) 0.023(5) 0.001(4) 0.011(4) 0.000(4)
C2 0.026(6) 0.014(5) 0.029(6) 0.002(4) 0.019(5) 0.005(4)
C3 0.027(6) 0.020(5) 0.027(6) 0.002(5) 0.013(5) 0.008(5)
C4 0.021(6) 0.024(6) 0.051(8) 0.021(6) 0.025(6) 0.010(5)
C5 0.024(6) 0.027(6) 0.032(7) 0.005(5) 0.010(5) 0.009(5)
C6 0.020(5) 0.019(5) 0.034(7) 0.001(5) 0.010(5) 0.002(4)
C7 0.022(5) 0.018(5) 0.023(5) -0.001(4) 0.011(4) 0.004(4)
C8 0.030(6) 0.029(6) 0.028(6) -0.007(5) 0.015(5) -0.008(5)
C9 0.049(9) 0.018(6) 0.038(8) -0.009(5) 0.021(7) -0.008(6)
C10 0.042(7) 0.020(6) 0.022(6) 0.003(4) 0.015(5) 0.006(5)
C11 0.026(5) 0.013(5) 0.018(5) 0.002(4) 0.012(4) 0.006(4)
C12 0.031(6) 0.013(5) 0.016(5) -0.006(4) 0.012(4) -0.006(4)
C13 0.028(6) 0.016(5) 0.017(5) 0.001(4) 0.016(4) -0.001(4)
C14 0.030(6) 0.023(6) 0.035(7) 0.001(5) 0.020(6) 0.006(5)
C15 0.028(6) 0.022(6) 0.039(7) -0.008(5) 0.020(6) -0.011(5)
C16 0.052(9) 0.019(6) 0.040(8) 0.000(5) 0.034(7) -0.011(6)
C17 0.047(8) 0.009(5) 0.031(6) -0.001(4) 0.031(6) -0.001(5)
C18 0.063(11) 0.035(8) 0.027(7) 0.013(6) 0.016(7) 0.004(7)
C21 0.015(5) 0.016(5) 0.024(5) 0.007(4) 0.012(4) 0.000(4)
C22 0.022(5) 0.020(5) 0.020(5) 0.002(4) 0.012(4) 0.006(4)
C23 0.021(5) 0.027(6) 0.016(5) 0.004(4) 0.007(4) 0.003(4)
C24 0.014(5) 0.028(6) 0.023(6) 0.005(5) 0.001(4) 0.007(4)
C25 0.020(5) 0.025(6) 0.031(6) -0.003(5) 0.011(5) 0.008(5)
C26 0.028(6) 0.010(4) 0.018(5) -0.001(4) 0.009(4) 0.002(4)
C27 0.025(6) 0.016(5) 0.021(5) 0.003(4) 0.010(4) 0.006(4)
C28 0.028(6) 0.024(6) 0.018(5) -0.007(4) 0.000(5) 0.006(5)
C29 0.036(7) 0.018(5) 0.022(6) -0.010(4) 0.002(5) 0.001(5)
C30 0.025(6) 0.026(6) 0.024(6) -0.009(5) 0.009(5) -0.010(5)
C31 0.027(6) 0.020(5) 0.026(6) 0.002(5) 0.013(5) -0.004(5)
C32 0.024(5) 0.020(5) 0.015(5) 0.004(4) 0.006(4) 0.002(4)
C33 0.014(5) 0.017(5) 0.023(5) 0.004(4) 0.004(4) 0.002(4)
C34 0.018(5) 0.016(5) 0.033(6) 0.004(4) 0.012(5) 0.005(4)
C35 0.027(6) 0.021(6) 0.030(6) 0.007(5) 0.010(5) -0.001(5)
C36 0.036(7) 0.024(6) 0.034(7) 0.016(5) 0.018(6) -0.004(5)
C37 0.028(6) 0.037(7) 0.023(6) 0.000(5) 0.015(5) 0.001(5)
C38 0.054(10) 0.031(7) 0.045(9) -0.009(6) 0.036(8) -0.003(7)
C41 0.017(5) 0.014(5) 0.015(5) -0.005(4) 0.000(4) -0.003(4)
C42 0.017(5) 0.016(5) 0.022(5) -0.006(4) 0.008(4) -0.006(4)
C43 0.027(6) 0.026(6) 0.022(6) -0.012(5) 0.010(5) -0.005(5)
C44 0.038(7) 0.024(6) 0.023(6) -0.014(5) 0.009(5) -0.003(5)
C45 0.030(6) 0.018(5) 0.024(6) -0.010(4) 0.008(5) -0.010(5)
C46 0.024(5) 0.013(5) 0.027(6) -0.004(4) 0.014(5) -0.005(4)
C47 0.025(5) 0.011(4) 0.019(5) 0.002(4) 0.007(4) 0.002(4)
C48 0.017(5) 0.017(5) 0.033(6) 0.008(4) 0.012(5) 0.005(4)
C49 0.018(5) 0.020(5) 0.028(6) 0.003(4) 0.012(4) -0.004(4)
C50 0.022(5) 0.028(6) 0.022(5) 0.003(5) 0.010(4) 0.001(5)
C51 0.015(5) 0.014(5) 0.025(5) -0.006(4) 0.007(4) -0.001(4)
C52 0.012(4) 0.012(4) 0.026(5) 0.006(4) 0.007(4) 0.003(3)
C53 0.018(5) 0.009(4) 0.017(5) -0.003(4) 0.003(4) 0.001(4)
C54 0.026(6) 0.014(5) 0.023(5) 0.006(4) 0.011(4) -0.005(4)
C55 0.029(6) 0.009(4) 0.026(6) 0.000(4) 0.006(5) 0.000(4)
C56 0.022(5) 0.014(5) 0.029(6) 0.002(4) 0.011(5) 0.004(4)
C57 0.016(5) 0.013(5) 0.021(5) -0.001(4) 0.008(4) 0.000(4)
C58 0.030(6) 0.016(5) 0.036(7) -0.007(5) 0.020(5) 0.000(5)
C61 0.023(5) 0.017(5) 0.020(5) 0.001(4) 0.002(4) 0.005(4)
C62 0.042(8) 0.024(6) 0.035(7) -0.007(6) 0.008(6) 0.002(6)
Cu1 0.0197(6) 0.0127(6) 0.0213(7) -0.0014(5) 0.0065(5) 0.0005(5)
Cu2 0.0145(6) 0.0160(6) 0.0207(6) -0.0039(5) 0.0067(5) -0.0030(5)
Cu3 0.0179(6) 0.0149(6) 0.0176(6) -0.0018(5) 0.0102(5) 0.0013(5)
Cu4 0.0256(7) 0.0133(6) 0.0143(6) 0.0011(5) 0.0086(5) 0.0022(5)
I1 0.0153(3) 0.0131(3) 0.0152(3) 0.0002(2) 0.0051(2) 0.0011(2)
I2 0.0238(3) 0.0093(3) 0.0221(3) -0.0016(2) 0.0104(3) -0.0012(2)
I3 0.0142(3) 0.0136(3) 0.0181(3) -0.0019(2) 0.0041(2) -0.0001(2)
I4 0.0200(3) 0.0170(3) 0.0210(3) -0.0039(3) 0.0116(3) 0.0004(2)
N1 0.033(5) 0.010(4) 0.022(5) 0.003(3) 0.014(4) 0.006(4)
N21 0.022(5) 0.022(5) 0.018(4) 0.000(4) 0.010(4) -0.002(4)
N41 0.019(4) 0.013(4) 0.019(4) -0.001(3) 0.010(4) 0.005(3)
N60 0.018(4) 0.013(4) 0.022(5) 0.005(3) 0.006(4) 0.002(3)
O1 0.029(4) 0.024(4) 0.020(4) 0.005(3) 0.009(3) 0.009(4)
O17 0.056(7) 0.025(5) 0.029(5) 0.012(4) 0.022(5) 0.002(5)
O21 0.029(5) 0.028(5) 0.018(4) -0.011(3) 0.003(3) 0.010(4)
O37 0.044(6) 0.032(5) 0.039(6) 0.000(4) 0.027(5) -0.002(5)
O41 0.022(4) 0.021(4) 0.021(4) -0.002(3) 0.008(3) -0.009(3)
O57 0.021(4) 0.023(4) 0.034(5) 0.004(4) 0.013(4) 0.001(3)

loop_
_atom_type_symbol
_atom_type_description
_atom_type_scat_dispersion_real
_atom_type_scat_dispersion_imag
_atom_type_scat_source
C C 0.0033 0.0016 'International Tables Vol C Tables 4.2.6.8 and 6.1.1.4'
H H 0.0000 0.0000 'International Tables Vol C Tables 4.2.6.8 and 6.1.1.4'
N N 0.0061 0.0033 'International Tables Vol C Tables 4.2.6.8 and 6.1.1.4'
O O 0.0106 0.0060 'International Tables Vol C Tables 4.2.6.8 and 6.1.1.4'
Cu Cu 0.3201 1.2651 'International Tables Vol C Tables 4.2.6.8 and 6.1.1.4'
As As 0.0499 2.0058 'International Tables Vol C Tables 4.2.6.8 and 6.1.1.4'
I I -0.4742 1.8119 'International Tables Vol C Tables 4.2.6.8 and 6.1.1.4'

loop_
_geom_angle_atom_site_label_1
_geom_angle_atom_site_label_2
_geom_angle_atom_site_label_3
_geom_angle
_geom_angle_site_symmetry_1
_geom_angle_site_symmetry_3
_geom_angle_publ_flag
C12 As1 C1 96.3(5) . . ?
C12 As1 C13 99.8(5) . . ?
C1 As1 C13 101.3(5) . . ?
C12 As1 Cu4 119.3(4) . . ?
C1 As1 Cu4 120.0(4) . . ?
C13 As1 Cu4 116.2(4) . . ?
C21 As2 C32 96.4(5) . . ?
C21 As2 C33 100.1(4) . . ?
C32 As2 C33 97.4(5) . . ?
C21 As2 Cu3 120.7(3) . . ?
C32 As2 Cu3 122.5(4) . . ?
C33 As2 Cu3 115.0(3) . . ?
C41 As3 C52 95.4(5) . . ?
C41 As3 C53 102.5(5) . . ?
C52 As3 C53 97.8(5) . . ?
C41 As3 Cu2 118.1(3) . . ?
C52 As3 Cu2 119.5(3) . . ?
C53 As3 Cu2 119.0(3) . . ?
C6 C1 C2 119.2(11) . . ?
C6 C1 As1 120.5(9) . . ?
C2 C1 As1 120.3(9) . . ?
C3 C2 C1 120.5(12) . . ?
C3 C2 H2 119.7 . . ?
C1 C2 H2 119.7 . . ?
C4 C3 C2 119.4(12) . . ?
C4 C3 H3 120.3 . . ?
C2 C3 H3 120.3 . . ?
C3 C4 C5 122.0(11) . . ?
C3 C4 H4 119.0 . . ?
C5 C4 H4 119.0 . . ?
C4 C5 C6 117.6(13) . . ?
C4 C5 H5 121.2 . . ?
C6 C5 H5 121.2 . . ?
C1 C6 O1 126.4(11) . . ?
C1 C6 C5 121.0(12) . . ?
O1 C6 C5 112.6(12) . . ?
O1 C7 C8 113.5(11) . . ?
O1 C7 C12 125.5(10) . . ?
C8 C7 C12 120.8(11) . . ?
C7 C8 C9 118.9(13) . . ?
C7 C8 H8 120.5 . . ?
C9 C8 H8 120.5 . . ?
C10 C9 C8 121.7(13) . . ?
C10 C9 H9 119.1 . . ?
C8 C9 H9 119.1 . . ?
C9 C10 C11 118.4(12) . . ?
C9 C10 H10 120.8 . . ?
C11 C10 H10 120.8 . . ?
C12 C11 C10 122.3(11) . . ?
C12 C11 H11 118.9 . . ?
C10 C11 H11 118.9 . . ?
C11 C12 C7 117.8(10) . . ?
C11 C12 As1 121.4(9) . . ?
C7 C12 As1 120.8(9) . . ?
N1 C13 C14 124.2(11) . . ?
N1 C13 As1 115.9(9) . . ?
C14 C13 As1 119.9(9) . . ?
C13 C14 C15 117.8(13) . . ?
C13 C14 H14 121.1 . . ?
C15 C14 H14 121.1 . . ?
C16 C15 C14 118.6(13) . . ?
C16 C15 H15 120.7 . . ?
C14 C15 H15 120.7 . . ?
C15 C16 C17 118.2(12) . . ?
C15 C16 H16 120.9 . . ?
C17 C16 H16 120.9 . . ?
N1 C17 O17 118.4(13) . . ?
N1 C17 C16 125.2(13) . . ?
O17 C17 C16 116.4(11) . . ?
O17 C18 H18A 109.5 . . ?
O17 C18 H18B 109.5 . . ?
H18A C18 H18B 109.5 . . ?
O17 C18 H18C 109.5 . . ?
H18A C18 H18C 109.5 . . ?
H18B C18 H18C 109.5 . . ?
C22 C21 C26 117.7(10) . . ?
C22 C21 As2 120.2(8) . . ?
C26 C21 As2 122.0(9) . . ?
C23 C22 C21 120.8(11) . . ?
C23 C22 H22 119.6 . . ?
C21 C22 H22 119.6 . . ?
C24 C23 C22 120.8(11) . . ?
C24 C23 H23 119.6 . . ?
C22 C23 H23 119.6 . . ?
C23 C24 C25 119.7(11) . . ?
C23 C24 H24 120.1 . . ?
C25 C24 H24 120.1 . . ?
C24 C25 C26 120.1(11) . . ?
C24 C25 H25 119.9 . . ?
C26 C25 H25 119.9 . . ?
O21 C26 C25 115.6(10) . . ?
O21 C26 C21 123.7(11) . . ?
C25 C26 C21 120.7(11) . . ?
C32 C27 C28 120.4(12) . . ?
C32 C27 O21 126.0(11) . . ?
C28 C27 O21 113.4(10) . . ?
C29 C28 C27 119.0(12) . . ?
C29 C28 H28 120.5 . . ?
C27 C28 H28 120.5 . . ?
C28 C29 C30 121.3(11) . . ?
C28 C29 H29 119.4 . . ?
C30 C29 H29 119.4 . . ?
C31 C30 C29 120.3(12) . . ?
C31 C30 H30 119.8 . . ?
C29 C30 H30 119.8 . . ?
C30 C31 C32 118.8(12) . . ?
C30 C31 H31 120.6 . . ?
C32 C31 H31 120.6 . . ?
C27 C32 C31 120.0(11) . . ?
C27 C32 As2 120.2(9) . . ?
C31 C32 As2 119.8(9) . . ?
N21 C33 C34 123.5(11) . . ?
N21 C33 As2 114.7(8) . . ?
C34 C33 As2 121.8(9) . . ?
C33 C34 C35 116.4(12) . . ?
C33 C34 H34 121.8 . . ?
C35 C34 H34 121.8 . . ?
C36 C35 C34 120.6(12) . . ?
C36 C35 H35 119.7 . . ?
C34 C35 H35 119.7 . . ?
C35 C36 C37 118.1(11) . . ?
C35 C36 H36 120.9 . . ?
C37 C36 H36 120.9 . . ?
N21 C37 O37 117.6(13) . . ?
N21 C37 C36 124.5(12) . . ?
O37 C37 C36 117.9(12) . . ?
O37 C38 H38A 109.5 . . ?
O37 C38 H38B 109.5 . . ?
H38A C38 H38B 109.5 . . ?
O37 C38 H38C 109.5 . . ?
H38A C38 H38C 109.5 . . ?
H38B C38 H38C 109.5 . . ?
C46 C41 C42 118.8(10) . . ?
C46 C41 As3 121.4(9) . . ?
C42 C41 As3 119.8(8) . . ?
C43 C42 C41 121.3(10) . . ?
C43 C42 H42 119.3 . . ?
C41 C42 H42 119.3 . . ?
C42 C43 C44 119.1(12) . . ?
C42 C43 H43 120.5 . . ?
C44 C43 H43 120.5 . . ?
C43 C44 C45 120.2(11) . . ?
C43 C44 H44 119.9 . . ?
C45 C44 H44 119.9 . . ?
C46 C45 C44 119.0(11) . . ?
C46 C45 H45 120.5 . . ?
C44 C45 H45 120.5 . . ?
C41 C46 O41 124.8(11) . . ?
C41 C46 C45 121.6(11) . . ?
O41 C46 C45 113.6(10) . . ?
O41 C47 C48 114.6(11) . . ?
O41 C47 C52 125.8(10) . . ?
C48 C47 C52 119.6(11) . . ?
C49 C48 C47 120.6(12) . . ?
C49 C48 H48 119.7 . . ?
C47 C48 H48 119.7 . . ?
C48 C49 C50 120.9(11) . . ?
C48 C49 H49 119.5 . . ?
C50 C49 H49 119.5 . . ?
C51 C50 C49 118.7(11) . . ?
C51 C50 H50 120.7 . . ?
C49 C50 H50 120.7 . . ?
C50 C51 C52 120.9(11) . . ?
C50 C51 H51 119.6 . . ?
C52 C51 H51 119.6 . . ?
C51 C52 C47 119.3(10) . . ?
C51 C52 As3 120.5(8) . . ?
C47 C52 As3 119.7(9) . . ?
N41 C53 C54 123.7(10) . . ?
N41 C53 As3 115.3(8) . . ?
C54 C53 As3 120.8(9) . . ?
C53 C54 C55 118.9(11) . . ?
C53 C54 H54 120.6 . . ?
C55 C54 H54 120.6 . . ?
C56 C55 C54 118.7(10) . . ?
C56 C55 H55 120.7 . . ?
C54 C55 H55 120.7 . . ?
C55 C56 C57 117.9(10) . . ?
C55 C56 H56 121.0 . . ?
C57 C56 H56 121.0 . . ?
O57 C57 N41 118.9(10) . . ?
O57 C57 C56 117.1(10) . . ?
N41 C57 C56 124.1(10) . . ?
O57 C58 H58A 109.5 . . ?
O57 C58 H58B 109.5 . . ?
H58A C58 H58B 109.5 . . ?
O57 C58 H58C 109.5 . . ?
H58A C58 H58C 109.5 . . ?
H58B C58 H58C 109.5 . . ?
N60 C61 C62 178.5(15) . . ?
C61 C62 H62A 109.5 . . ?
C61 C62 H62B 109.5 . . ?
H62A C62 H62B 109.5 . . ?
C61 C62 H62C 109.5 . . ?
H62A C62 H62C 109.5 . . ?
H62B C62 H62C 109.5 . . ?
N60 Cu1 I3 103.9(3) . . ?
N60 Cu1 I1 119.2(3) . . ?
I3 Cu1 I1 108.05(5) . . ?
N60 Cu1 Cu2 145.2(3) . . ?
I3 Cu1 Cu2 108.94(6) . . ?
I1 Cu1 Cu2 60.55(5) . . ?
N60 Cu1 I4 97.2(3) . . ?
I3 Cu1 I4 113.07(6) . . ?
I1 Cu1 I4 114.85(6) . . ?
Cu2 Cu1 I4 59.46(5) . . ?
N60 Cu1 Cu4 132.9(3) . . ?
I3 Cu1 Cu4 60.07(5) . . ?
I1 Cu1 Cu4 107.91(6) . . ?
Cu2 Cu1 Cu4 60.18(5) . . ?
I4 Cu1 Cu4 59.26(5) . . ?
N60 Cu1 Cu3 154.9(3) . . ?
I3 Cu1 Cu3 58.66(4) . . ?
I1 Cu1 Cu3 58.60(4) . . ?
Cu2 Cu1 Cu3 58.60(5) . . ?
I4 Cu1 Cu3 106.13(6) . . ?
Cu4 Cu1 Cu3 57.40(5) . . ?
As3 Cu2 I4 105.54(6) . . ?
As3 Cu2 I2 104.15(6) . . ?
I4 Cu2 I2 111.30(6) . . ?
As3 Cu2 Cu1 143.61(7) . . ?
I4 Cu2 Cu1 60.53(5) . . ?
I2 Cu2 Cu1 112.23(6) . . ?
As3 Cu2 Cu3 143.62(7) . . ?
I4 Cu2 Cu3 110.68(6) . . ?
I2 Cu2 Cu3 59.43(4) . . ?
Cu1 Cu2 Cu3 63.31(5) . . ?
As3 Cu2 I1 107.31(6) . . ?
I4 Cu2 I1 114.99(5) . . ?
I2 Cu2 I1 112.61(5) . . ?
Cu1 Cu2 I1 59.64(5) . . ?
Cu3 Cu2 I1 59.88(4) . . ?
As3 Cu2 Cu4 144.85(7) . . ?
I4 Cu2 Cu4 59.86(5) . . ?
I2 Cu2 Cu4 60.29(5) . . ?
Cu1 Cu2 Cu4 60.97(5) . . ?
Cu3 Cu2 Cu4 59.13(5) . . ?
I1 Cu2 Cu4 107.81(6) . . ?
As2 Cu3 I2 103.90(6) . . ?
As2 Cu3 Cu4 142.09(7) . . ?
I2 Cu3 Cu4 60.99(4) . . ?
As2 Cu3 I3 107.41(6) . . ?
I2 Cu3 I3 116.87(5) . . ?
Cu4 Cu3 I3 60.54(5) . . ?
As2 Cu3 I1 108.50(6) . . ?
I2 Cu3 I1 113.15(5) . . ?
Cu4 Cu3 I1 109.41(6) . . ?
I3 Cu3 I1 106.62(5) . . ?
As2 Cu3 Cu2 145.02(7) . . ?
I2 Cu3 Cu2 59.77(4) . . ?
Cu4 Cu3 Cu2 60.85(5) . . ?
I3 Cu3 Cu2 107.57(6) . . ?
I1 Cu3 Cu2 60.16(5) . . ?
As2 Cu3 Cu1 147.89(7) . . ?
I2 Cu3 Cu1 108.21(6) . . ?
Cu4 Cu3 Cu1 59.75(5) . . ?
I3 Cu3 Cu1 57.57(4) . . ?
I1 Cu3 Cu1 58.00(4) . . ?
Cu2 Cu3 Cu1 58.09(5) . . ?
As1 Cu4 Cu3 139.04(7) . . ?
As1 Cu4 I4 110.09(6) . . ?
Cu3 Cu4 I4 110.79(6) . . ?
As1 Cu4 I3 106.02(6) . . ?
Cu3 Cu4 I3 60.01(4) . . ?
I4 Cu4 I3 111.88(5) . . ?
As1 Cu4 I2 104.09(6) . . ?
Cu3 Cu4 I2 59.28(4) . . ?
I4 Cu4 I2 109.53(6) . . ?
I3 Cu4 I2 114.83(5) . . ?
As1 Cu4 Cu2 147.34(8) . . ?
Cu3 Cu4 Cu2 60.02(5) . . ?
I4 Cu4 Cu2 59.11(5) . . ?
I3 Cu4 Cu2 106.52(6) . . ?
I2 Cu4 Cu2 58.95(4) . . ?
As1 Cu4 Cu1 146.57(7) . . ?
Cu3 Cu4 Cu1 62.85(5) . . ?
I4 Cu4 Cu1 59.56(5) . . ?
I3 Cu4 Cu1 58.42(4) . . ?
I2 Cu4 Cu1 109.31(6) . . ?
Cu2 Cu4 Cu1 58.85(5) . . ?
Cu1 I1 Cu3 63.40(4) . . ?
Cu1 I1 Cu2 59.81(4) . . ?
Cu3 I1 Cu2 59.96(4) . . ?
Cu3 I2 Cu2 60.79(4) . . ?
Cu3 I2 Cu4 59.73(4) . . ?
Cu2 I2 Cu4 60.76(5) . . ?
Cu1 I3 Cu3 63.77(4) . . ?
Cu1 I3 Cu4 61.51(5) . . ?
Cu3 I3 Cu4 59.45(4) . . ?
Cu2 I4 Cu4 61.03(4) . . ?
Cu2 I4 Cu1 60.01(4) . . ?
Cu4 I4 Cu1 61.19(4) . . ?
C17 N1 C13 116.0(12) . . ?
C37 N21 C33 116.9(11) . . ?
C53 N41 C57 116.8(9) . . ?
C61 N60 Cu1 163.2(10) . . ?
C6 O1 C7 121.9(10) . . ?
C17 O17 C18 117.2(11) . . ?
C26 O21 C27 124.4(10) . . ?
C37 O37 C38 116.1(11) . . ?
C47 O41 C46 123.3(9) . . ?
C57 O57 C58 118.4(10) . . ?

loop_
_geom_bond_atom_site_label_1
_geom_bond_atom_site_label_2
_geom_bond_distance
_geom_bond_site_symmetry_2
_geom_bond_publ_flag
As1 C12 1.905(11) . ?
As1 C1 1.930(12) . ?
As1 C13 1.958(11) . ?
As1 Cu4 2.3510(18) . ?
As2 C21 1.917(11) . ?
As2 C32 1.922(12) . ?
As2 C33 1.944(12) . ?
As2 Cu3 2.3543(17) . ?
As3 C41 1.923(11) . ?
As3 C52 1.924(11) . ?
As3 C53 1.952(11) . ?
As3 Cu2 2.3508(17) . ?
C1 C6 1.383(18) . ?
C1 C2 1.405(16) . ?
C2 C3 1.383(16) . ?
C2 H2 0.9500 . ?
C3 C4 1.38(2) . ?
C3 H3 0.9500 . ?
C4 C5 1.40(2) . ?
C4 H4 0.9500 . ?
C5 C6 1.412(17) . ?
C5 H5 0.9500 . ?
C6 O1 1.367(16) . ?
C7 O1 1.388(14) . ?
C7 C8 1.395(17) . ?
C7 C12 1.404(17) . ?
C8 C9 1.39(2) . ?
C8 H8 0.9500 . ?
C9 C10 1.37(2) . ?
C9 H9 0.9500 . ?
C10 C11 1.392(17) . ?
C10 H10 0.9500 . ?
C11 C12 1.385(15) . ?
C11 H11 0.9500 . ?
C13 N1 1.335(15) . ?
C13 C14 1.365(19) . ?
C14 C15 1.422(18) . ?
C14 H14 0.9500 . ?
C15 C16 1.36(2) . ?
C15 H15 0.9500 . ?
C16 C17 1.37(2) . ?
C16 H16 0.9500 . ?
C17 N1 1.330(15) . ?
C17 O17 1.348(16) . ?
C18 O17 1.41(2) . ?
C18 H18A 0.9800 . ?
C18 H18B 0.9800 . ?
C18 H18C 0.9800 . ?
C21 C22 1.402(16) . ?
C21 C26 1.403(15) . ?
C22 C23 1.368(16) . ?
C22 H22 0.9500 . ?
C23 C24 1.373(17) . ?
C23 H23 0.9500 . ?
C24 C25 1.384(18) . ?
C24 H24 0.9500 . ?
C25 C26 1.380(17) . ?
C25 H25 0.9500 . ?
C26 O21 1.375(14) . ?
C27 C32 1.394(16) . ?
C27 C28 1.385(16) . ?
C27 O21 1.376(15) . ?
C28 C29 1.387(18) . ?
C28 H28 0.9500 . ?
C29 C30 1.389(18) . ?
C29 H29 0.9500 . ?
C30 C31 1.378(17) . ?
C30 H30 0.9500 . ?
C31 C32 1.416(17) . ?
C31 H31 0.9500 . ?
C33 N21 1.375(15) . ?
C33 C34 1.391(16) . ?
C34 C35 1.412(17) . ?
C34 H34 0.9500 . ?
C35 C36 1.36(2) . ?
C35 H35 0.9500 . ?
C36 C37 1.39(2) . ?
C36 H36 0.9500 . ?
C37 N21 1.314(16) . ?
C37 O37 1.337(16) . ?
C38 O37 1.444(18) . ?
C38 H38A 0.9800 . ?
C38 H38B 0.9800 . ?
C38 H38C 0.9800 . ?
C41 C46 1.370(15) . ?
C41 C42 1.405(15) . ?
C42 C43 1.386(15) . ?
C42 H42 0.9500 . ?
C43 C44 1.395(18) . ?
C43 H43 0.9500 . ?
C44 C45 1.408(19) . ?
C44 H44 0.9500 . ?
C45 C46 1.394(16) . ?
C45 H45 0.9500 . ?
C46 O41 1.381(14) . ?
C47 O41 1.368(14) . ?
C47 C48 1.393(16) . ?
C47 C52 1.392(16) . ?
C48 C49 1.363(18) . ?
C48 H48 0.9500 . ?
C49 C50 1.395(17) . ?
C49 H49 0.9500 . ?
C50 C51 1.390(16) . ?
C50 H50 0.9500 . ?
C51 C52 1.395(16) . ?
C51 H51 0.9500 . ?
C53 N41 1.340(14) . ?
C53 C54 1.380(15) . ?
C54 C55 1.405(17) . ?
C54 H54 0.9500 . ?
C55 C56 1.393(17) . ?
C55 H55 0.9500 . ?
C56 C57 1.391(15) . ?
C56 H56 0.9500 . ?
C57 O57 1.325(13) . ?
C57 N41 1.357(14) . ?
C58 O57 1.441(15) . ?
C58 H58A 0.9800 . ?
C58 H58B 0.9800 . ?
C58 H58C 0.9800 . ?
C61 N60 1.124(15) . ?
C61 C62 1.485(18) . ?
C62 H62A 0.9800 . ?
C62 H62B 0.9800 . ?
C62 H62C 0.9800 . ?
Cu1 N60 1.999(10) . ?
Cu1 I3 2.6502(16) . ?
Cu1 I1 2.6714(16) . ?
Cu1 Cu2 2.676(2) . ?
Cu1 I4 2.6903(16) . ?
Cu1 Cu4 2.734(2) . ?
Cu1 Cu3 2.8166(19) . ?
Cu2 I4 2.6613(16) . ?
Cu2 I2 2.6636(16) . ?
Cu2 Cu3 2.6908(19) . ?
Cu2 I1 2.6960(16) . ?
Cu2 Cu4 2.713(2) . ?
Cu3 I2 2.6544(15) . ?
Cu3 Cu4 2.6666(19) . ?
Cu3 I3 2.6819(15) . ?
Cu3 I1 2.6886(15) . ?
Cu4 I4 2.6820(16) . ?
Cu4 I3 2.6959(16) . ?
Cu4 I2 2.7004(16) . ?

loop_
_geom_hbond_atom_site_label_D
_geom_hbond_atom_site_label_H
_geom_hbond_atom_site_label_A
_geom_hbond_distance_DH
_geom_hbond_distance_HA
_geom_hbond_distance_DA
_geom_hbond_angle_DHA
_geom_hbond_site_symmetry_A
C56 H56 I2 0.95 3.19 4.015(11) 146.3 2_646
C51 H51 I4 0.95 3.21 4.103(11) 156.5 .
C48 H48 I1 0.95 3.10 3.839(12) 135.4 2_656
C45 H45 I4 0.95 3.23 4.124(12) 157.2 2_656
C42 H42 I1 0.95 3.26 4.154(11) 158.5 .
C22 H22 I3 0.95 3.08 3.986(11) 160.9 .
C11 H11 I4 0.95 3.26 4.166(12) 159.9 .
C8 H8 O37 0.95 2.56 3.245(18) 129.0 1_554
C56 H56 I2 0.95 3.19 4.015(11) 146.3 2_646
C51 H51 I4 0.95 3.21 4.103(11) 156.5 .
C48 H48 I1 0.95 3.10 3.839(12) 135.4 2_656
C45 H45 I4 0.95 3.23 4.124(12) 157.2 2_656
C42 H42 I1 0.95 3.26 4.154(11) 158.5 .
C22 H22 I3 0.95 3.08 3.986(11) 160.9 .
C11 H11 I4 0.95 3.26 4.166(12) 159.9 .
C8 H8 O37 0.95 2.56 3.245(18) 129.0 1_554
C56 H56 I2 0.95 3.19 4.015(11) 146.3 2_646
C51 H51 I4 0.95 3.21 4.103(11) 156.5 .
C48 H48 I1 0.95 3.10 3.839(12) 135.4 2_656
C45 H45 I4 0.95 3.23 4.124(12) 157.2 2_656
C42 H42 I1 0.95 3.26 4.154(11) 158.5 .
C22 H22 I3 0.95 3.08 3.986(11) 160.9 .
C11 H11 I4 0.95 3.26 4.166(12) 159.9 .
C8 H8 O37 0.95 2.56 3.245(18) 129.0 1_554
C56 H56 I2 0.95 3.19 4.015(11) 146.3 2_646
C51 H51 I4 0.95 3.21 4.103(11) 156.5 .
C48 H48 I1 0.95 3.10 3.839(12) 135.4 2_656
C45 H45 I4 0.95 3.23 4.124(12) 157.2 2_656
C42 H42 I1 0.95 3.26 4.154(11) 158.5 .
C22 H22 I3 0.95 3.08 3.986(11) 160.9 .
C11 H11 I4 0.95 3.26 4.166(12) 159.9 .
C8 H8 O37 0.95 2.56 3.245(18) 129.0 1_554
C8 H8 O37 0.95 2.56 3.245(18) 129.0 1_554
C11 H11 I4 0.95 3.26 4.166(12) 159.9 .
C22 H22 I3 0.95 3.08 3.986(11) 160.9 .
C42 H42 I1 0.95 3.26 4.154(11) 158.5 .
C45 H45 I4 0.95 3.23 4.124(12) 157.2 2_656
C48 H48 I1 0.95 3.10 3.839(12) 135.4 2_656
C51 H51 I4 0.95 3.21 4.103(11) 156.5 .
C56 H56 I2 0.95 3.19 4.015(11) 146.3 2_646
C8 H8 O37 0.95 2.56 3.245(18) 129.0 1_554
C11 H11 I4 0.95 3.26 4.166(12) 159.9 .
C22 H22 I3 0.95 3.08 3.986(11) 160.9 .
C42 H42 I1 0.95 3.26 4.154(11) 158.5 .
C45 H45 I4 0.95 3.23 4.124(12) 157.2 2_656
C48 H48 I1 0.95 3.10 3.839(12) 135.4 2_656
C51 H51 I4 0.95 3.21 4.103(11) 156.5 .
C56 H56 I2 0.95 3.19 4.015(11) 146.3 2_646

loop_
_geom_torsion_atom_site_label_1
_geom_torsion_atom_site_label_2
_geom_torsion_atom_site_label_3
_geom_torsion_atom_site_label_4
_geom_torsion
_geom_torsion_site_symmetry_1
_geom_torsion_site_symmetry_2
_geom_torsion_site_symmetry_3
_geom_torsion_site_symmetry_4
_geom_torsion_publ_flag
C6 C1 C2 C3 -3.7(18) . . . . ?
As1 C1 C2 C3 177.2(9) . . . . ?
C1 C2 C3 C4 0.6(19) . . . . ?
C2 C3 C4 C5 0(2) . . . . ?
C3 C4 C5 C6 2(2) . . . . ?
C2 C1 C6 O1 -175.2(11) . . . . ?
As1 C1 C6 O1 3.9(18) . . . . ?
C2 C1 C6 C5 6.3(18) . . . . ?
As1 C1 C6 C5 -174.6(10) . . . . ?
C4 C5 C6 C1 -5.6(19) . . . . ?
C4 C5 C6 O1 175.7(12) . . . . ?
O1 C7 C8 C9 177.6(12) . . . . ?
C12 C7 C8 C9 2.2(19) . . . . ?
C7 C8 C9 C10 -2(2) . . . . ?
C8 C9 C10 C11 3(2) . . . . ?
C9 C10 C11 C12 -3.1(19) . . . . ?
C10 C11 C12 C7 3.0(18) . . . . ?
C10 C11 C12 As1 -176.8(10) . . . . ?
O1 C7 C12 C11 -177.2(11) . . . . ?
C8 C7 C12 C11 -2.5(17) . . . . ?
O1 C7 C12 As1 2.6(17) . . . . ?
C8 C7 C12 As1 177.3(9) . . . . ?
N1 C13 C14 C15 -2.7(18) . . . . ?
As1 C13 C14 C15 179.9(9) . . . . ?
C13 C14 C15 C16 1.8(19) . . . . ?
C14 C15 C16 C17 -0.7(19) . . . . ?
C15 C16 C17 N1 0(2) . . . . ?
C15 C16 C17 O17 179.6(12) . . . . ?
C26 C21 C22 C23 -1.1(17) . . . . ?
As2 C21 C22 C23 175.2(9) . . . . ?
C21 C22 C23 C24 -1.7(19) . . . . ?
C22 C23 C24 C25 3(2) . . . . ?
C23 C24 C25 C26 -2(2) . . . . ?
C24 C25 C26 O21 -179.1(12) . . . . ?
C24 C25 C26 C21 -1.2(19) . . . . ?
C22 C21 C26 O21 -179.8(11) . . . . ?
As2 C21 C26 O21 4.0(16) . . . . ?
C22 C21 C26 C25 2.5(17) . . . . ?
As2 C21 C26 C25 -173.7(9) . . . . ?
C32 C27 C28 C29 1(2) . . . . ?
O21 C27 C28 C29 177.7(12) . . . . ?
C27 C28 C29 C30 1(2) . . . . ?
C28 C29 C30 C31 1(2) . . . . ?
C29 C30 C31 C32 -4.5(19) . . . . ?
C28 C27 C32 C31 -4.7(18) . . . . ?
O21 C27 C32 C31 179.3(11) . . . . ?
C28 C27 C32 As2 174.4(10) . . . . ?
O21 C27 C32 As2 -1.6(17) . . . . ?
C30 C31 C32 C27 6.3(18) . . . . ?
C30 C31 C32 As2 -172.9(9) . . . . ?
N21 C33 C34 C35 -0.1(18) . . . . ?
As2 C33 C34 C35 178.0(9) . . . . ?
C33 C34 C35 C36 2.2(19) . . . . ?
C34 C35 C36 C37 -3(2) . . . . ?
C35 C36 C37 N21 1(2) . . . . ?
C35 C36 C37 O37 -178.9(13) . . . . ?
C46 C41 C42 C43 -0.5(18) . . . . ?
As3 C41 C42 C43 178.7(10) . . . . ?
C41 C42 C43 C44 1(2) . . . . ?
C42 C43 C44 C45 0(2) . . . . ?
C43 C44 C45 C46 -1(2) . . . . ?
C42 C41 C46 O41 179.5(11) . . . . ?
As3 C41 C46 O41 0.2(17) . . . . ?
C42 C41 C46 C45 -0.2(18) . . . . ?
As3 C41 C46 C45 -179.5(10) . . . . ?
C44 C45 C46 C41 1(2) . . . . ?
C44 C45 C46 O41 -178.9(12) . . . . ?
O41 C47 C48 C49 -178.6(11) . . . . ?
C52 C47 C48 C49 1.4(17) . . . . ?
C47 C48 C49 C50 -1.2(18) . . . . ?
C48 C49 C50 C51 -0.1(18) . . . . ?
C49 C50 C51 C52 1.1(18) . . . . ?
C50 C51 C52 C47 -0.9(17) . . . . ?
C50 C51 C52 As3 -172.3(9) . . . . ?
O41 C47 C52 C51 179.7(10) . . . . ?
C48 C47 C52 C51 -0.4(16) . . . . ?
O41 C47 C52 As3 -8.8(16) . . . . ?
C48 C47 C52 As3 171.1(8) . . . . ?
N41 C53 C54 C55 1.4(18) . . . . ?
As3 C53 C54 C55 176.8(9) . . . . ?
C53 C54 C55 C56 -1.4(18) . . . . ?
C54 C55 C56 C57 0.4(18) . . . . ?
C55 C56 C57 O57 179.8(11) . . . . ?
C55 C56 C57 N41 0.6(19) . . . . ?
O17 C17 N1 C13 179.7(10) . . . . ?
C16 C17 N1 C13 -1.1(17) . . . . ?
C14 C13 N1 C17 2.3(17) . . . . ?
As1 C13 N1 C17 179.8(8) . . . . ?
O37 C37 N21 C33 -179.1(11) . . . . ?
C36 C37 N21 C33 1(2) . . . . ?
C34 C33 N21 C37 -1.4(18) . . . . ?
As2 C33 N21 C37 -179.6(9) . . . . ?
C54 C53 N41 C57 -0.4(17) . . . . ?
As3 C53 N41 C57 -176.0(8) . . . . ?
O57 C57 N41 C53 -179.8(10) . . . . ?
C56 C57 N41 C53 -0.6(17) . . . . ?
C1 C6 O1 C7 24.1(19) . . . . ?
C5 C6 O1 C7 -157.3(11) . . . . ?
C8 C7 O1 C6 157.1(11) . . . . ?
C12 C7 O1 C6 -27.8(18) . . . . ?
N1 C17 O17 C18 -3.7(17) . . . . ?
C16 C17 O17 C18 177.0(13) . . . . ?
C25 C26 O21 C27 -160.4(12) . . . . ?
C21 C26 O21 C27 21.8(18) . . . . ?
C32 C27 O21 C26 -23.3(19) . . . . ?
C28 C27 O21 C26 160.4(12) . . . . ?
N21 C37 O37 C38 -7(2) . . . . ?
C36 C37 O37 C38 172.7(14) . . . . ?
C48 C47 O41 C46 158.5(11) . . . . ?
C52 C47 O41 C46 -21.6(17) . . . . ?
C41 C46 O41 C47 26.6(18) . . . . ?
C45 C46 O41 C47 -153.7(11) . . . . ?
N41 C57 O57 C58 -20.9(16) . . . . ?
C56 C57 O57 C58 159.9(11) . . . . ?
